data_2018387
loop_
_publ_author_name
'Gerhardt, Valeska'
'Tutughamiarso, Maya'
'Bolte, Michael'

_publ_section_title
;
 Conformational studies of hydantoin-5-acetic acid and orotic acid
;
_journal_coeditor_code SK3419
_journal_issue 2
_journal_name_full 'Acta Crystallographica Section C'
_journal_page_first o92
_journal_page_last o98
_journal_paper_doi 10.1107/S0108270112001151
_journal_volume 68
_journal_year 2012
_chemical_formula_iupac 'C5 H6 N2 O4'
_chemical_formula_moiety 'C5 H6 N2 O4'
_chemical_formula_sum 'C5 H6 N2 O4'
_chemical_formula_weight 158.12
_chemical_name_common 'Hydantoin-5-acetic acid'
_chemical_name_systematic
;
2-(2,5-dioxoimidazolidin-4-yl)acetic acid
;
_space_group_IT_number 19
_symmetry_cell_setting orthorhombic
_symmetry_space_group_name_Hall 'P 2ac 2ab'
_symmetry_space_group_name_H-M 'P 21 21 21'
_atom_sites_solution_hydrogens geom
_atom_sites_solution_primary direct
_atom_sites_solution_secondary difmap
_audit_creation_method SHELXL97
_cell_angle_alpha 90.00
_cell_angle_beta 90.00
_cell_angle_gamma 90.00
_cell_formula_units_Z 4
_cell_length_a 7.6148(5)
_cell_length_b 8.5592(6)
_cell_length_c 9.3406(6)
_cell_measurement_reflns_used 7026
_cell_measurement_temperature 173(2)
_cell_measurement_theta_max 25.97
_cell_measurement_theta_min 3.225
_cell_volume 608.79(7)
_computing_cell_refinement 'X-AREA (Stoe & Cie, 2001)'
_computing_data_collection 'X-AREA (Stoe & Cie, 2001)'
_computing_data_reduction 'X-AREA (Stoe & Cie, 2001)'
_computing_molecular_graphics
;
Mercury (Macrae <i>et al.</i>, 2008) and XP (Sheldrick, 2008)
;
_computing_publication_material 'publCIF (Westrip, 2010)'
_computing_structure_refinement 'SHELXL97 (Sheldrick, 2008)'
_computing_structure_solution 'SHELXS97 (Sheldrick, 2008)'
_diffrn_ambient_temperature 173(2)
_diffrn_measured_fraction_theta_full 1.000
_diffrn_measured_fraction_theta_max 0.991
_diffrn_measurement_device_type 'Stoe IPDS II two-circle'
_diffrn_measurement_method \w
_diffrn_radiation_monochromator graphite
_diffrn_radiation_source 'fine-focus sealed tube'
_diffrn_radiation_type MoK\a
_diffrn_radiation_wavelength 0.71073
_diffrn_reflns_av_R_equivalents 0.1073
_diffrn_reflns_av_sigmaI/netI 0.0396
_diffrn_reflns_limit_h_max 9
_diffrn_reflns_limit_h_min -9
_diffrn_reflns_limit_k_max 10
_diffrn_reflns_limit_k_min -10
_diffrn_reflns_limit_l_max 11
_diffrn_reflns_limit_l_min -11
_diffrn_reflns_number 10371
_diffrn_reflns_theta_full 25.00
_diffrn_reflns_theta_max 25.69
_diffrn_reflns_theta_min 3.23
_diffrn_standards_number 0
_exptl_absorpt_coefficient_mu 0.151
_exptl_absorpt_correction_type none
_exptl_crystal_colour colourless
_exptl_crystal_density_diffrn 1.725
_exptl_crystal_density_method 'not measured'
_exptl_crystal_description block
_exptl_crystal_F_000 328
_exptl_crystal_size_max 0.50
_exptl_crystal_size_mid 0.10
_exptl_crystal_size_min 0.10
_refine_diff_density_max 0.137
_refine_diff_density_min -0.149
_refine_ls_extinction_coef 0.074(8)
_refine_ls_extinction_expression Fc^*^=kFc[1+0.001xFc^2^\l^3^/sin(2\q)]^-1/4^
_refine_ls_extinction_method 'SHELXL97 (Sheldrick, 2008)'
_refine_ls_goodness_of_fit_ref 0.992
_refine_ls_hydrogen_treatment mixed
_refine_ls_matrix_type full
_refine_ls_number_parameters 113
_refine_ls_number_reflns 692
_refine_ls_number_restraints 0
_refine_ls_restrained_S_all 0.992
_refine_ls_R_factor_all 0.0309
_refine_ls_R_factor_gt 0.0247
_refine_ls_shift/su_max 0.000
_refine_ls_shift/su_mean 0.000
_refine_ls_structure_factor_coef Fsqd
_refine_ls_weighting_details 'calc w = 1/[\s^2^(Fo^2^)+(0.0331P)^2^] where P=(Fo^2^+2Fc^2^)/3'
_refine_ls_weighting_scheme calc
_refine_ls_wR_factor_gt 0.0537
_refine_ls_wR_factor_ref 0.0550
_reflns_number_gt 607
_reflns_number_total 692
_reflns_threshold_expression I>2\s(I)
_cod_data_source_file sk3419.cif
_cod_data_source_block I
_cod_database_code 2018387
_cod_database_fobs_code 2018387

loop_
_symmetry_equiv_pos_as_xyz
'x, y, z'
'-x+1/2, -y, z+1/2'
'-x, y+1/2, -z+1/2'
'x+1/2, -y+1/2, -z'

loop_
_atom_site_type_symbol
_atom_site_label
_atom_site_fract_x
_atom_site_fract_y
_atom_site_fract_z
_atom_site_U_iso_or_equiv
_atom_site_adp_type
_atom_site_calc_flag
_atom_site_refinement_flags
_atom_site_occupancy
_atom_site_symmetry_multiplicity
N N1 0.7709(2) 0.3562(2) 0.39865(18) 0.0166(4) Uani d . 1 1
H H1 0.754(3) 0.262(3) 0.371(3) 0.028(7) Uiso d . 1 1
C C2 0.9253(3) 0.4268(2) 0.3742(2) 0.0169(5) Uani d . 1 1
O O21 1.05432(19) 0.37022(17) 0.31350(16) 0.0237(4) Uani d . 1 1
N N3 0.9153(2) 0.57583(19) 0.43026(18) 0.0169(4) Uani d . 1 1
H H3 1.005(3) 0.646(3) 0.425(3) 0.027(7) Uiso d . 1 1
C C4 0.7561(3) 0.6037(2) 0.4920(2) 0.0159(4) Uani d . 1 1
O O41 0.71109(19) 0.72508(17) 0.54961(16) 0.0219(4) Uani d . 1 1
C C5 0.6520(3) 0.4518(2) 0.4832(2) 0.0148(4) Uani d . 1 1
H H5 0.6433 0.4060 0.5814 0.018 Uiso calc R 1 1
C C51 0.4675(3) 0.4669(2) 0.4217(2) 0.0153(5) Uani d . 1 1
H H51A 0.4159 0.3613 0.4122 0.018 Uiso calc R 1 1
H H51B 0.3940 0.5264 0.4901 0.018 Uiso calc R 1 1
C C52 0.4614(3) 0.5467(2) 0.2786(2) 0.0148(4) Uani d . 1 1
O O53 0.58083(19) 0.62326(17) 0.22980(16) 0.0230(4) Uani d . 1 1
O O54 0.31095(19) 0.53338(18) 0.20578(15) 0.0195(4) Uani d . 1 1
H H54 0.224(4) 0.466(4) 0.261(4) 0.066(10) Uiso d . 1 1

loop_
_atom_site_aniso_label
_atom_site_aniso_U_11
_atom_site_aniso_U_22
_atom_site_aniso_U_33
_atom_site_aniso_U_12
_atom_site_aniso_U_13
_atom_site_aniso_U_23
N1 0.0142(9) 0.0115(9) 0.0240(9) -0.0006(7) -0.0015(7) -0.0023(8)
C2 0.0158(11) 0.0159(10) 0.0191(10) 0.0013(9) -0.0040(9) 0.0003(8)
O21 0.0129(7) 0.0236(8) 0.0345(8) 0.0015(7) 0.0029(7) -0.0079(7)
N3 0.0129(8) 0.0144(9) 0.0233(9) -0.0007(7) -0.0012(7) -0.0015(7)
C4 0.0143(10) 0.0155(10) 0.0180(9) 0.0009(8) -0.0032(8) 0.0011(8)
O41 0.0172(7) 0.0188(7) 0.0297(8) 0.0020(6) -0.0006(7) -0.0071(7)
C5 0.0141(10) 0.0144(10) 0.0159(10) 0.0003(8) -0.0005(8) 0.0020(9)
C51 0.0128(9) 0.0167(10) 0.0164(10) -0.0013(8) -0.0001(8) 0.0022(9)
C52 0.0135(9) 0.0145(10) 0.0165(10) 0.0025(8) 0.0013(8) -0.0011(9)
O53 0.0192(8) 0.0266(8) 0.0233(8) -0.0028(7) 0.0018(6) 0.0070(7)
O54 0.0174(7) 0.0223(8) 0.0187(7) 0.0001(6) -0.0048(6) 0.0011(7)

loop_
_atom_type_symbol
_atom_type_description
_atom_type_scat_dispersion_real
_atom_type_scat_dispersion_imag
_atom_type_scat_source
C C 0.0033 0.0016 'International Tables Vol C Tables 4.2.6.8 and 6.1.1.4'
H H 0.0000 0.0000 'International Tables Vol C Tables 4.2.6.8 and 6.1.1.4'
N N 0.0061 0.0033 'International Tables Vol C Tables 4.2.6.8 and 6.1.1.4'
O O 0.0106 0.0060 'International Tables Vol C Tables 4.2.6.8 and 6.1.1.4'

loop_
_geom_angle_atom_site_label_1
_geom_angle_atom_site_label_2
_geom_angle_atom_site_label_3
_geom_angle
C2 N1 C5 112.65(17)
C2 N1 H1 120.3(16)
C5 N1 H1 126.9(16)
O21 C2 N1 126.87(19)
O21 C2 N3 125.50(19)
N1 C2 N3 107.63(18)
C4 N3 C2 111.78(17)
C4 N3 H3 125.1(16)
C2 N3 H3 123.1(16)
O41 C4 N3 125.84(18)
O41 C4 C5 127.18(19)
N3 C4 C5 106.88(16)
N1 C5 C51 114.69(16)
N1 C5 C4 100.69(16)
C51 C5 C4 115.33(17)
N1 C5 H5 108.6
C51 C5 H5 108.6
C4 C5 H5 108.6
C52 C51 C5 113.74(17)
C52 C51 H51A 108.8
C5 C51 H51A 108.8
C52 C51 H51B 108.8
C5 C51 H51B 108.8
H51A C51 H51B 107.7
O53 C52 O54 119.92(18)
O53 C52 C51 123.91(19)
O54 C52 C51 116.14(18)
C52 O54 H54 110(2)

loop_
_geom_bond_atom_site_label_1
_geom_bond_atom_site_label_2
_geom_bond_distance
N1 C2 1.341(3)
N1 C5 1.454(3)
N1 H1 0.86(3)
C2 O21 1.233(3)
C2 N3 1.381(3)
N3 C4 1.363(3)
N3 H3 0.91(3)
C4 O41 1.219(3)
C4 C5 1.525(3)
C5 C51 1.523(3)
C5 H5 1.0000
C51 C52 1.502(3)
C51 H51A 0.9900
C51 H51B 0.9900
C52 O53 1.210(2)
C52 O54 1.337(3)
O54 H54 1.02(4)

loop_
_geom_hbond_atom_site_label_D
_geom_hbond_atom_site_label_H
_geom_hbond_atom_site_label_A
_geom_hbond_site_symmetry_A
_geom_hbond_distance_DH
_geom_hbond_distance_HA
_geom_hbond_distance_DA
_geom_hbond_angle_DHA
N1 H1 O54 3_645 0.86(3) 2.14(3) 2.996(2) 175(2)
N3 H3 O41 4_566 0.91(3) 1.93(3) 2.831(2) 168(2)
O54 H54 O21 1_455 1.02(4) 1.61(4) 2.604(2) 165(3)

loop_
_geom_torsion_atom_site_label_1
_geom_torsion_atom_site_label_2
_geom_torsion_atom_site_label_3
_geom_torsion_atom_site_label_4
_geom_torsion
C5 N1 C2 O21 175.3(2)
C5 N1 C2 N3 -4.4(2)
O21 C2 N3 C4 -179.3(2)
N1 C2 N3 C4 0.3(2)
C2 N3 C4 O41 -180.0(2)
C2 N3 C4 C5 3.5(2)
C2 N1 C5 C51 130.58(18)
C2 N1 C5 C4 6.1(2)
O41 C4 C5 N1 178.0(2)
N3 C4 C5 N1 -5.6(2)
O41 C4 C5 C51 53.9(3)
N3 C4 C5 C51 -129.59(17)
N1 C5 C51 C52 -63.1(2)
C4 C5 C51 C52 53.2(2)
C5 C51 C52 O53 -16.0(3)
C5 C51 C52 O54 166.01(17)

loop_
_cod_related_entry_id
_cod_related_entry_database
_cod_related_entry_code
1 ChemSpider 977583
